data_7113054
loop_
_publ_author_name
'Zhao, Yu-Long'
'Yang, Shao-Chun'
'Di, Chong-Hui'
'Han, Xiao-Dan'
'Liu, Qun'

_publ_section_title
;
 Highly efficient synthesis of 3-amino-/alkylthio-cyclobut-2-en-1-ones
 based on the cyclization of acyl ketene dithioacetals.
;
_journal_issue 40
_journal_name_full 'Chemical communications (Cambridge, England)'
_journal_page_first 7614
_journal_page_last 7616
_journal_paper_doi 10.1039/c0cc02470h
_journal_volume 46
_journal_year 2010
_chemical_formula_sum 'C15 H17 N O2'
_chemical_formula_weight 243.30
_chemical_name_systematic
;
?
;
_space_group_IT_number 14
_symmetry_cell_setting monoclinic
_symmetry_space_group_name_Hall '-P 2ybc'
_symmetry_space_group_name_H-M 'P 1 21/c 1'
_atom_sites_solution_hydrogens geom
_atom_sites_solution_primary direct
_atom_sites_solution_secondary difmap
_audit_creation_method SHELXL-97
_cell_angle_alpha 90.00
_cell_angle_beta 93.474(2)
_cell_angle_gamma 90.00
_cell_formula_units_Z 4
_cell_length_a 4.9255(7)
_cell_length_b 19.517(3)
_cell_length_c 13.661(2)
_cell_measurement_reflns_used 2296
_cell_measurement_temperature 296(2)
_cell_measurement_theta_max 25.01
_cell_measurement_theta_min 1.25
_cell_volume 1310.8(3)
_computing_cell_refinement 'Bruker SMART'
_computing_data_collection 'Bruker SMART'
_computing_data_reduction 'Bruker SAINT'
_computing_molecular_graphics 'Bruker SHELXTL'
_computing_publication_material 'Bruker SHELXTL'
_computing_structure_refinement 'SHELXL-97 (Sheldrick, 1997)'
_computing_structure_solution 'SHELXS-97 (Sheldrick, 1990)'
_diffrn_ambient_temperature 296(2)
_diffrn_measured_fraction_theta_full 0.998
_diffrn_measured_fraction_theta_max 0.998
_diffrn_measurement_device_type 'CCD area detector'
_diffrn_measurement_method 'phi and omega scans'
_diffrn_radiation_monochromator graphite
_diffrn_radiation_source 'fine-focus sealed tube'
_diffrn_radiation_type MoK\a
_diffrn_radiation_wavelength 0.71073
_diffrn_reflns_av_R_equivalents 0.0441
_diffrn_reflns_av_sigmaI/netI 0.0529
_diffrn_reflns_limit_h_max 5
_diffrn_reflns_limit_h_min -3
_diffrn_reflns_limit_k_max 23
_diffrn_reflns_limit_k_min -23
_diffrn_reflns_limit_l_max 15
_diffrn_reflns_limit_l_min -16
_diffrn_reflns_number 6523
_diffrn_reflns_theta_full 25.01
_diffrn_reflns_theta_max 25.01
_diffrn_reflns_theta_min 1.82
_exptl_absorpt_coefficient_mu 0.082
_exptl_absorpt_correction_T_max 0.986
_exptl_absorpt_correction_T_min 0.981
_exptl_absorpt_correction_type empirical
_exptl_absorpt_process_details SADABS
_exptl_crystal_colour yellow
_exptl_crystal_density_diffrn 1.233
_exptl_crystal_density_meas ?
_exptl_crystal_density_method 'not measured'
_exptl_crystal_description block
_exptl_crystal_F_000 520
_exptl_crystal_size_max 0.23
_exptl_crystal_size_mid 0.19
_exptl_crystal_size_min 0.17
_refine_diff_density_max 0.183
_refine_diff_density_min -0.182
_refine_diff_density_rms 0.039
_refine_ls_extinction_method none
_refine_ls_goodness_of_fit_ref 1.007
_refine_ls_hydrogen_treatment mixed
_refine_ls_matrix_type full
_refine_ls_number_parameters 170
_refine_ls_number_reflns 2296
_refine_ls_number_restraints 0
_refine_ls_restrained_S_all 1.007
_refine_ls_R_factor_all 0.1098
_refine_ls_R_factor_gt 0.0515
_refine_ls_shift/su_max 0.018
_refine_ls_shift/su_mean 0.000
_refine_ls_structure_factor_coef Fsqd
_refine_ls_weighting_details 'calc w=1/[\s^2^(Fo^2^)+(0.0764P)^2^+0.1270P] where P=(Fo^2^+2Fc^2^)/3'
_refine_ls_weighting_scheme calc
_refine_ls_wR_factor_gt 0.1292
_refine_ls_wR_factor_ref 0.1558
_reflns_number_gt 1266
_reflns_number_total 2296
_reflns_threshold_expression >2sigma(I)
_cod_data_source_file c0cc02470h.txt
_cod_data_source_block 1
_cod_depositor_comments
;
The following automatic conversions were performed:

'_exptl_crystal_density_meas' value 'none' was changed to '?' - the
value is perceived as not measured.

Automatic conversion script
Id: cif_fix_values 3008 2015-01-20 13:52:24Z robertas 
;
_cod_original_cell_volume 1310.9(3)
_cod_original_sg_symbol_H-M P21/c
_cod_database_code 7113054

loop_
_symmetry_equiv_pos_as_xyz
'x, y, z'
'-x, y+1/2, -z+1/2'
'-x, -y, -z'
'x, -y-1/2, z-1/2'

loop_
_atom_site_label
_atom_site_type_symbol
_atom_site_fract_x
_atom_site_fract_y
_atom_site_fract_z
_atom_site_U_iso_or_equiv
_atom_site_adp_type
_atom_site_occupancy
_atom_site_symmetry_multiplicity
_atom_site_calc_flag
_atom_site_refinement_flags
C1 C 0.3889(6) 0.17116(14) 0.58958(19) 0.0500(7) Uani 1 1 d .
H1 H 0.3910 0.1753 0.5218 0.060 Uiso 1 1 calc R
C2 C 0.5563(6) 0.12488(14) 0.6387(2) 0.0538(8) Uani 1 1 d .
H2 H 0.6726 0.0981 0.6035 0.065 Uiso 1 1 calc R
C3 C 0.5565(6) 0.11687(13) 0.7406(2) 0.0515(7) Uani 1 1 d .
C4 C 0.3870(6) 0.15782(14) 0.79046(19) 0.0483(7) Uani 1 1 d .
H4 H 0.3870 0.1536 0.8583 0.058 Uiso 1 1 calc R
C5 C 0.2128(5) 0.20605(13) 0.74320(17) 0.0400(6) Uani 1 1 d .
C6 C 0.2157(5) 0.21200(13) 0.64146(17) 0.0389(6) Uani 1 1 d .
C7 C 0.0361(5) 0.25052(14) 0.79725(17) 0.0442(7) Uani 1 1 d .
C8 C -0.1265(5) 0.29913(13) 0.74104(17) 0.0397(6) Uani 1 1 d .
C9 C -0.1193(5) 0.30102(13) 0.63969(17) 0.0398(6) Uani 1 1 d .
C10 C -0.2720(6) 0.35145(14) 0.57379(18) 0.0538(8) Uani 1 1 d .
H10A H -0.4570 0.3555 0.5937 0.065 Uiso 1 1 calc R
H10B H -0.2799 0.3344 0.5070 0.065 Uiso 1 1 calc R
C11 C -0.1398(8) 0.42142(17) 0.5770(3) 0.0884(12) Uani 1 1 d .
H11A H -0.1362 0.4390 0.6427 0.133 Uiso 1 1 calc R
H11B H -0.2420 0.4519 0.5337 0.133 Uiso 1 1 calc R
H11C H 0.0428 0.4177 0.5566 0.133 Uiso 1 1 calc R
C12 C -0.2884(6) 0.35115(15) 0.79173(18) 0.0476(7) Uani 1 1 d .
C13 C -0.1515(6) 0.38870(16) 0.8778(2) 0.0631(9) Uani 1 1 d .
H13A H -0.1582 0.3603 0.9359 0.076 Uiso 1 1 calc R
H13B H 0.0383 0.3958 0.8654 0.076 Uiso 1 1 calc R
C14 C -0.2796(7) 0.45692(16) 0.8975(2) 0.0754(10) Uani 1 1 d .
H14A H -0.2501 0.4877 0.8443 0.113 Uiso 1 1 calc R
H14B H -0.1991 0.4756 0.9574 0.113 Uiso 1 1 calc R
H14C H -0.4715 0.4510 0.9033 0.113 Uiso 1 1 calc R
C15 C 0.7371(7) 0.06412(16) 0.7917(2) 0.0743(10) Uani 1 1 d .
H15A H 0.7376 0.0708 0.8614 0.111 Uiso 1 1 calc R
H15B H 0.9189 0.0688 0.7710 0.111 Uiso 1 1 calc R
H15C H 0.6699 0.0191 0.7755 0.111 Uiso 1 1 calc R
H1A H 0.044(5) 0.2617(13) 0.524(2) 0.062(8) Uiso 1 1 d .
N1 N 0.0453(4) 0.25887(11) 0.59305(15) 0.0410(6) Uani 1 1 d .
O1 O 0.0272(4) 0.24481(10) 0.88863(12) 0.0634(6) Uani 1 1 d .
O2 O -0.5197(4) 0.36611(11) 0.76291(16) 0.0739(7) Uani 1 1 d .

loop_
_atom_site_aniso_label
_atom_site_aniso_U_11
_atom_site_aniso_U_22
_atom_site_aniso_U_33
_atom_site_aniso_U_23
_atom_site_aniso_U_13
_atom_site_aniso_U_12
C1 0.0595(18) 0.0563(17) 0.0347(15) -0.0043(13) 0.0070(14) -0.0009(15)
C2 0.0588(18) 0.0512(17) 0.0519(17) -0.0081(14) 0.0074(14) 0.0052(15)
C3 0.0546(18) 0.0457(16) 0.0534(17) -0.0004(14) -0.0046(15) 0.0003(15)
C4 0.0606(18) 0.0498(16) 0.0342(14) 0.0023(13) 0.0007(13) -0.0037(15)
C5 0.0471(16) 0.0438(15) 0.0292(13) -0.0008(12) 0.0023(12) -0.0082(13)
C6 0.0452(15) 0.0423(14) 0.0293(13) -0.0012(12) 0.0034(12) -0.0033(13)
C7 0.0540(17) 0.0531(16) 0.0254(13) -0.0010(12) 0.0028(12) -0.0067(14)
C8 0.0422(15) 0.0477(15) 0.0297(13) -0.0026(12) 0.0068(11) -0.0062(13)
C9 0.0403(15) 0.0472(16) 0.0319(14) -0.0026(12) 0.0027(12) -0.0061(13)
C10 0.0615(18) 0.0615(18) 0.0379(15) 0.0037(14) -0.0017(13) 0.0054(16)
C11 0.122(3) 0.062(2) 0.079(2) 0.0222(18) -0.006(2) -0.012(2)
C12 0.0469(16) 0.0580(17) 0.0388(15) -0.0036(13) 0.0095(13) -0.0042(15)
C13 0.070(2) 0.075(2) 0.0450(16) -0.0192(15) 0.0053(15) 0.0069(18)
C14 0.094(3) 0.065(2) 0.066(2) -0.0146(17) 0.0009(18) 0.005(2)
C15 0.074(2) 0.071(2) 0.076(2) 0.0048(18) -0.0099(18) 0.0147(19)
N1 0.0526(14) 0.0480(13) 0.0226(11) -0.0011(10) 0.0040(10) -0.0011(12)
O1 0.0937(16) 0.0732(14) 0.0240(10) 0.0021(9) 0.0103(9) 0.0088(12)
O2 0.0464(12) 0.0922(17) 0.0833(15) -0.0249(13) 0.0048(11) 0.0029(13)

loop_
_atom_type_symbol
_atom_type_description
_atom_type_scat_dispersion_real
_atom_type_scat_dispersion_imag
_atom_type_scat_source
C C 0.0033 0.0016 'International Tables Vol C Tables 4.2.6.8 and 6.1.1.4'
H H 0.0000 0.0000 'International Tables Vol C Tables 4.2.6.8 and 6.1.1.4'
N N 0.0061 0.0033 'International Tables Vol C Tables 4.2.6.8 and 6.1.1.4'
O O 0.0106 0.0060 'International Tables Vol C Tables 4.2.6.8 and 6.1.1.4'

loop_
_geom_angle_atom_site_label_1
_geom_angle_atom_site_label_2
_geom_angle_atom_site_label_3
_geom_angle
C2 C1 C6 119.8(3)
C2 C1 H1 120.1
C6 C1 H1 120.1
C1 C2 C3 121.6(3)
C1 C2 H2 119.2
C3 C2 H2 119.2
C4 C3 C2 117.8(2)
C4 C3 C15 122.0(3)
C2 C3 C15 120.2(3)
C3 C4 C5 122.5(2)
C3 C4 H4 118.7
C5 C4 H4 118.7
C6 C5 C4 118.1(2)
C6 C5 C7 119.8(2)
C4 C5 C7 122.1(2)
N1 C6 C1 120.5(2)
N1 C6 C5 119.3(2)
C1 C6 C5 120.2(2)
O1 C7 C8 122.6(2)
O1 C7 C5 120.5(2)
C8 C7 C5 116.9(2)
C9 C8 C7 120.3(2)
C9 C8 C12 119.6(2)
C7 C8 C12 120.0(2)
N1 C9 C8 120.7(2)
N1 C9 C10 114.3(2)
C8 C9 C10 124.9(2)
C9 C10 C11 112.0(2)
C9 C10 H10A 109.2
C11 C10 H10A 109.2
C9 C10 H10B 109.2
C11 C10 H10B 109.2
H10A C10 H10B 107.9
C10 C11 H11A 109.5
C10 C11 H11B 109.5
H11A C11 H11B 109.5
C10 C11 H11C 109.5
H11A C11 H11C 109.5
H11B C11 H11C 109.5
O2 C12 C8 122.0(2)
O2 C12 C13 120.0(3)
C8 C12 C13 117.9(2)
C14 C13 C12 113.4(2)
C14 C13 H13A 108.9
C12 C13 H13A 108.9
C14 C13 H13B 108.9
C12 C13 H13B 108.9
H13A C13 H13B 107.7
C13 C14 H14A 109.5
C13 C14 H14B 109.5
H14A C14 H14B 109.5
C13 C14 H14C 109.5
H14A C14 H14C 109.5
H14B C14 H14C 109.5
C3 C15 H15A 109.5
C3 C15 H15B 109.5
H15A C15 H15B 109.5
C3 C15 H15C 109.5
H15A C15 H15C 109.5
H15B C15 H15C 109.5
C9 N1 C6 123.0(2)
C9 N1 H1A 118.0(16)
C6 N1 H1A 119.0(16)

loop_
_geom_bond_atom_site_label_1
_geom_bond_atom_site_label_2
_geom_bond_distance
C1 C2 1.371(4)
C1 C6 1.392(3)
C1 H1 0.9300
C2 C3 1.401(4)
C2 H2 0.9300
C3 C4 1.367(4)
C3 C15 1.505(4)
C4 C5 1.404(3)
C4 H4 0.9300
C5 C6 1.396(3)
C5 C7 1.461(4)
C6 N1 1.383(3)
C7 O1 1.257(3)
C7 C8 1.434(3)
C8 C9 1.388(3)
C8 C12 1.488(4)
C9 N1 1.342(3)
C9 C10 1.504(3)
C10 C11 1.513(4)
C10 H10A 0.9700
C10 H10B 0.9700
C11 H11A 0.9600
C11 H11B 0.9600
C11 H11C 0.9600
C12 O2 1.218(3)
C12 C13 1.509(4)
C13 C14 1.505(4)
C13 H13A 0.9700
C13 H13B 0.9700
C14 H14A 0.9600
C14 H14B 0.9600
C14 H14C 0.9600
C15 H15A 0.9600
C15 H15B 0.9600
C15 H15C 0.9600
N1 H1A 0.94(3)

loop_
_geom_torsion_atom_site_label_1
_geom_torsion_atom_site_label_2
_geom_torsion_atom_site_label_3
_geom_torsion_atom_site_label_4
_geom_torsion
C6 C1 C2 C3 0.6(4)
C1 C2 C3 C4 -1.2(4)
C1 C2 C3 C15 178.2(3)
C2 C3 C4 C5 1.0(4)
C15 C3 C4 C5 -178.4(3)
C3 C4 C5 C6 -0.2(4)
C3 C4 C5 C7 -178.8(2)
C2 C1 C6 N1 -179.9(2)
C2 C1 C6 C5 0.2(4)
C4 C5 C6 N1 179.7(2)
C7 C5 C6 N1 -1.7(3)
C4 C5 C6 C1 -0.4(4)
C7 C5 C6 C1 178.2(2)
C6 C5 C7 O1 178.5(2)
C4 C5 C7 O1 -2.9(4)
C6 C5 C7 C8 -0.4(3)
C4 C5 C7 C8 178.2(2)
O1 C7 C8 C9 -176.7(2)
C5 C7 C8 C9 2.2(3)
O1 C7 C8 C12 7.7(4)
C5 C7 C8 C12 -173.3(2)
C7 C8 C9 N1 -1.9(4)
C12 C8 C9 N1 173.6(2)
C7 C8 C9 C10 -177.4(2)
C12 C8 C9 C10 -1.9(4)
N1 C9 C10 C11 -99.6(3)
C8 C9 C10 C11 76.1(4)
C9 C8 C12 O2 46.2(4)
C7 C8 C12 O2 -138.2(3)
C9 C8 C12 C13 -130.2(3)
C7 C8 C12 C13 45.3(3)
O2 C12 C13 C14 -20.0(4)
C8 C12 C13 C14 156.5(3)
C8 C9 N1 C6 -0.3(4)
C10 C9 N1 C6 175.7(2)
C1 C6 N1 C9 -177.8(2)
C5 C6 N1 C9 2.1(4)
